data_2201986
loop_
_publ_author_name
'Ray, Jayanta Kumar'
'Roy, Bidhan Chandra'
'Pan, Dipanjan'
'Canle, L. M.'
'Santaballa, J. A.'
'Mah\'ia, Jose'

_publ_section_title
;
 14-<i>n</i>-Butyldibenz[<i>a,h</i>]acridine
;
_journal_issue 4
_journal_name_full 'Acta Crystallographica Section E'
_journal_page_first o514
_journal_page_last o516
_journal_paper_doi 10.1107/S1600536803005749
_journal_volume 59
_journal_year 2003
_chemical_formula_iupac 'C25 H21 N'
_chemical_formula_moiety 'C25 H21 N'
_chemical_formula_sum 'C25 H21 N'
_chemical_formula_weight 335.43
_chemical_name_systematic
;
14-n-Butyldibenz[a,h]acridine
;
_space_group_IT_number 15
_symmetry_cell_setting monoclinic
_symmetry_space_group_name_Hall '-C 2yc'
_symmetry_space_group_name_H-M 'C 1 2/c 1'
_atom_sites_solution_hydrogens geom
_atom_sites_solution_primary direct
_atom_sites_solution_secondary difmap
_audit_creation_method SHELXL-97
_cell_angle_alpha 90.00
_cell_angle_beta 93.3220(10)
_cell_angle_gamma 90.00
_cell_formula_units_Z 8
_cell_length_a 19.5507(11)
_cell_length_b 12.7195(7)
_cell_length_c 14.7732(8)
_cell_measurement_reflns_used 10111
_cell_measurement_temperature 298(2)
_cell_measurement_theta_max 28.4
_cell_measurement_theta_min 1.4
_cell_volume 3667.6(4)
_computing_cell_refinement 'SAINT (Siemens, 1995)'
_computing_data_collection 'SMART (Siemens, 1995)'
_computing_data_reduction SAINT
_computing_molecular_graphics 'SHELXTL (Sheldrick, 1997b)'
_computing_publication_material SHELXTL
_computing_structure_refinement 'SHELXL97 (Sheldrick, 1997a)'
_computing_structure_solution 'SHELXS97 (Sheldrick, 1997a)'
_diffrn_ambient_temperature 298(2)
_diffrn_measured_fraction_theta_full 0.996
_diffrn_measured_fraction_theta_max 0.996
_diffrn_measurement_device_type 'Bruker SMART 1K CCD area-detector'
_diffrn_measurement_method '\f and \w'
_diffrn_radiation_monochromator graphite
_diffrn_radiation_source 'fine-focus sealed tube'
_diffrn_radiation_type MoK\a
_diffrn_radiation_wavelength 0.71073
_diffrn_reflns_av_R_equivalents 0.0346
_diffrn_reflns_av_sigmaI/netI 0.0399
_diffrn_reflns_limit_h_max 26
_diffrn_reflns_limit_h_min -25
_diffrn_reflns_limit_k_max 16
_diffrn_reflns_limit_k_min -14
_diffrn_reflns_limit_l_max 19
_diffrn_reflns_limit_l_min -17
_diffrn_reflns_number 12785
_diffrn_reflns_theta_full 28.28
_diffrn_reflns_theta_max 28.28
_diffrn_reflns_theta_min 1.91
_diffrn_standards_decay_% 0.01
_diffrn_standards_interval_count 'repeated at end of data collection'
_diffrn_standards_number '50 first frames'
_exptl_absorpt_coefficient_mu 0.070
_exptl_absorpt_correction_T_max 0.983
_exptl_absorpt_correction_T_min 0.966
_exptl_absorpt_correction_type empirical
_exptl_absorpt_process_details '(SADABS; Sheldrick, 1996)'
_exptl_crystal_colour yellow
_exptl_crystal_density_diffrn 1.215
_exptl_crystal_density_method 'not measured'
_exptl_crystal_description block
_exptl_crystal_F_000 1424
_exptl_crystal_size_max 0.50
_exptl_crystal_size_mid 0.25
_exptl_crystal_size_min 0.25
_refine_diff_density_max 0.167
_refine_diff_density_min -0.159
_refine_ls_extinction_method none
_refine_ls_goodness_of_fit_ref 0.988
_refine_ls_hydrogen_treatment constr
_refine_ls_matrix_type full
_refine_ls_number_parameters 236
_refine_ls_number_reflns 4539
_refine_ls_number_restraints 0
_refine_ls_restrained_S_all 0.988
_refine_ls_R_factor_all 0.1168
_refine_ls_R_factor_gt 0.0542
_refine_ls_shift/su_max <0.001
_refine_ls_shift/su_mean 0.000
_refine_ls_structure_factor_coef Fsqd
_refine_ls_weighting_details 'calc w = 1/[\s^2^(Fo^2^)+(0.0845P)^2^] where P = (Fo^2^+2Fc^2^)/3'
_refine_ls_weighting_scheme calc
_refine_ls_wR_factor_gt 0.1399
_refine_ls_wR_factor_ref 0.1668
_reflns_number_gt 2208
_reflns_number_total 4539
_reflns_threshold_expression I>2\s(I)
_cod_data_source_file fl6021.cif
_cod_data_source_block I
_cod_original_sg_symbol_H-M 'C 2/c'
_cod_database_code 2201986
_cod_database_fobs_code 2201986

loop_
_symmetry_equiv_pos_as_xyz
'x, y, z'
'-x, y, -z+1/2'
'x+1/2, y+1/2, z'
'-x+1/2, y+1/2, -z+1/2'
'-x, -y, -z'
'x, -y, z-1/2'
'-x+1/2, -y+1/2, -z'
'x+1/2, -y+1/2, z-1/2'

loop_
_atom_site_label
_atom_site_fract_x
_atom_site_fract_y
_atom_site_fract_z
_atom_site_U_iso_or_equiv
_atom_site_adp_type
_atom_site_calc_flag
_atom_site_refinement_flags
_atom_site_occupancy
_atom_site_disorder_assembly
_atom_site_disorder_group
_atom_site_type_symbol
N1 0.20712(7) 0.94371(11) 0.12336(9) 0.0606(4) Uani d . 1 . . N
C1 0.24753(8) 0.97813(12) 0.05954(10) 0.0579(4) Uani d . 1 . . C
C2 0.30655(8) 0.92382(12) 0.03031(10) 0.0548(4) Uani d . 1 . . C
C3 0.31644(8) 0.82032(12) 0.06486(10) 0.0553(4) Uani d . 1 . . C
C4 0.27295(8) 0.78358(12) 0.13108(10) 0.0562(4) Uani d . 1 . . C
C5 0.21998(8) 0.84883(12) 0.16050(10) 0.0560(4) Uani d . 1 . . C
C6 0.17452(9) 0.81306(13) 0.22835(11) 0.0619(4) Uani d . 1 . . C
C7 0.18200(9) 0.71022(14) 0.26268(11) 0.0667(5) Uani d . 1 . . C
C8 0.23510(10) 0.64576(14) 0.23078(12) 0.0728(5) Uani d . 1 . . C
H8 0.2400 0.5777 0.2532 0.087 Uiso calc R 1 . . H
C9 0.27818(10) 0.67897(13) 0.16997(11) 0.0670(5) Uani d . 1 . . C
H9 0.3124 0.6339 0.1521 0.080 Uiso calc R 1 . . H
C10 0.13686(11) 0.67508(17) 0.32735(13) 0.0850(6) Uani d . 1 . . C
H10 0.1411 0.6069 0.3498 0.102 Uiso calc R 1 . . H
C11 0.08733(12) 0.7390(2) 0.35754(15) 0.0969(7) Uani d . 1 . . C
H11 0.0584 0.7148 0.4008 0.116 Uiso calc R 1 . . H
C12 0.08009(11) 0.8407(2) 0.32361(15) 0.0961(7) Uani d . 1 . . C
H12 0.0460 0.8842 0.3440 0.115 Uiso calc R 1 . . H
C13 0.12285(9) 0.87702(17) 0.26036(13) 0.0786(5) Uani d . 1 . . C
H13 0.1175 0.9452 0.2384 0.094 Uiso calc R 1 . . H
C14 0.34738(8) 0.97676(12) -0.03665(10) 0.0586(4) Uani d . 1 . . C
C15 0.32027(9) 1.06796(13) -0.08092(11) 0.0632(5) Uani d . 1 . . C
C16 0.25865(10) 1.11449(14) -0.05257(12) 0.0726(5) Uani d . 1 . . C
H16 0.2411 1.1737 -0.0826 0.087 Uiso calc R 1 . . H
C17 0.22571(9) 1.07480(14) 0.01609(12) 0.0705(5) Uani d . 1 . . C
H17 0.1879 1.1102 0.0364 0.085 Uiso calc R 1 . . H
C18 0.35498(11) 1.11460(16) -0.15061(13) 0.0789(6) Uani d . 1 . . C
H18 0.3357 1.1727 -0.1805 0.095 Uiso calc R 1 . . H
C19 0.41616(12) 1.07725(18) -0.17583(14) 0.0913(6) Uani d . 1 . . C
H19 0.4375 1.1070 -0.2243 0.110 Uiso calc R 1 . . H
C20 0.44616(11) 0.99406(18) -0.12793(15) 0.0924(6) Uani d . 1 . . C
H20 0.4893 0.9705 -0.1421 0.111 Uiso calc R 1 . . H
C21 0.41315(9) 0.94612(15) -0.05999(13) 0.0759(5) Uani d . 1 . . C
H21 0.4350 0.8914 -0.0282 0.091 Uiso calc R 1 . . H
C22 0.36725(9) 0.74302(13) 0.02976(10) 0.0645(5) Uani d . 1 . . C
H22 0.3795 0.7660 -0.0298 0.077 Uiso calc R 1 . . H
H22B 0.3450 0.6751 0.0225 0.077 Uiso calc R 1 . . H
C23 0.43282(9) 0.72905(14) 0.08958(12) 0.0711(5) Uani d . 1 . . C
H23 0.4211 0.7182 0.1518 0.085 Uiso calc R 1 . . H
H23B 0.4600 0.7927 0.0876 0.085 Uiso calc R 1 . . H
C24 0.47531(11) 0.63607(17) 0.05943(14) 0.0941(7) Uani d . 1 . . C
H24 0.4473 0.5731 0.0600 0.113 Uiso calc R 1 . . H
H24B 0.4872 0.6479 -0.0026 0.113 Uiso calc R 1 . . H
C25 0.53920(12) 0.6175(2) 0.1164(2) 0.1271(9) Uani d . 1 . . C
H25 0.5611 0.5547 0.0965 0.191 Uiso calc R 1 . . H
H25B 0.5283 0.6096 0.1786 0.191 Uiso calc R 1 . . H
H25C 0.5696 0.6762 0.1110 0.191 Uiso calc R 1 . . H

loop_
_atom_site_aniso_label
_atom_site_aniso_U_11
_atom_site_aniso_U_22
_atom_site_aniso_U_33
_atom_site_aniso_U_12
_atom_site_aniso_U_13
_atom_site_aniso_U_23
N1 0.0662(8) 0.0527(8) 0.0618(8) 0.0036(7) -0.0049(7) 0.0032(6)
C1 0.0640(10) 0.0484(9) 0.0598(10) 0.0018(8) -0.0100(8) 0.0010(7)
C2 0.0638(10) 0.0491(9) 0.0497(9) 0.0007(8) -0.0116(8) -0.0021(7)
C3 0.0650(10) 0.0490(9) 0.0499(9) 0.0048(8) -0.0126(8) -0.0051(7)
C4 0.0696(10) 0.0480(9) 0.0491(9) 0.0006(8) -0.0126(8) -0.0014(7)
C5 0.0610(9) 0.0518(9) 0.0535(9) 0.0001(8) -0.0123(8) -0.0021(7)
C6 0.0659(10) 0.0620(11) 0.0565(10) -0.0061(9) -0.0074(8) 0.0011(8)
C7 0.0769(12) 0.0631(11) 0.0583(10) -0.0089(9) -0.0108(9) 0.0019(8)
C8 0.1029(14) 0.0507(10) 0.0635(11) -0.0050(10) -0.0066(11) 0.0079(8)
C9 0.0894(13) 0.0511(10) 0.0592(10) 0.0084(9) -0.0069(10) 0.0003(8)
C10 0.0969(15) 0.0785(14) 0.0788(13) -0.0207(12) -0.0031(12) 0.0151(11)
C11 0.0874(15) 0.1040(19) 0.1008(16) -0.0163(14) 0.0175(13) 0.0124(14)
C12 0.0787(13) 0.1072(19) 0.1037(16) 0.0038(13) 0.0173(13) 0.0124(14)
C13 0.0721(12) 0.0795(13) 0.0839(13) 0.0068(11) 0.0034(11) 0.0105(10)
C14 0.0645(10) 0.0546(10) 0.0554(9) -0.0017(8) -0.0092(8) -0.0021(8)
C15 0.0723(11) 0.0556(10) 0.0600(10) -0.0050(9) -0.0098(9) 0.0057(8)
C16 0.0825(12) 0.0558(11) 0.0776(12) 0.0090(9) -0.0117(10) 0.0139(9)
C17 0.0742(11) 0.0572(11) 0.0794(12) 0.0117(9) -0.0025(10) 0.0099(9)
C18 0.0880(14) 0.0700(12) 0.0772(13) -0.0050(11) -0.0092(11) 0.0170(10)
C19 0.0969(16) 0.0930(16) 0.0848(14) -0.0069(13) 0.0113(12) 0.0254(12)
C20 0.0811(13) 0.0952(16) 0.1022(15) 0.0012(12) 0.0165(12) 0.0165(13)
C21 0.0754(12) 0.0724(12) 0.0796(12) 0.0033(10) 0.0017(10) 0.0121(10)
C22 0.0826(11) 0.0506(9) 0.0594(10) 0.0057(9) -0.0039(9) -0.0047(8)
C23 0.0761(12) 0.0660(11) 0.0705(11) 0.0144(9) -0.0015(9) 0.0022(9)
C24 0.0941(15) 0.0865(15) 0.1030(16) 0.0291(12) 0.0155(13) -0.0044(12)
C25 0.0955(17) 0.114(2) 0.172(2) 0.0417(15) 0.0036(17) -0.0025(19)

loop_
_atom_type_symbol
_atom_type_description
_atom_type_scat_dispersion_real
_atom_type_scat_dispersion_imag
_atom_type_scat_source
C C 0.0033 0.0016 'International Tables Vol C Tables 4.2.6.8 and 6.1.1.4'
H H 0.0000 0.0000 'International Tables Vol C Tables 4.2.6.8 and 6.1.1.4'
N N 0.0061 0.0033 'International Tables Vol C Tables 4.2.6.8 and 6.1.1.4'

loop_
_geom_angle_atom_site_label_1
_geom_angle_atom_site_label_2
_geom_angle_atom_site_label_3
_geom_angle
_geom_angle_publ_flag
C1 N1 C5 118.52(14) no
N1 C1 C2 124.98(14) yes
N1 C1 C17 114.94(15) ?
C2 C1 C17 120.01(16) no
C3 C2 C1 115.69(15) yes
C3 C2 C14 126.74(15) yes
C1 C2 C14 117.40(14) no
C4 C3 C2 118.71(14) no
C4 C3 C22 117.17(14) no
C2 C3 C22 123.93(15) no
C3 C4 C5 119.96(14) no
C3 C4 C9 123.12(15) no
C5 C4 C9 116.90(16) no
N1 C5 C4 121.63(15) no
N1 C5 C6 117.15(15) no
C4 C5 C6 121.12(15) no
C13 C6 C7 118.69(17) no
C13 C6 C5 122.26(16) no
C7 C6 C5 119.04(16) no
C6 C7 C10 118.85(18) no
C6 C7 C8 118.58(17) no
C10 C7 C8 122.57(18) no
C9 C8 C7 122.74(17) no
C9 C8 H8 118.6 no
C7 C8 H8 118.6 no
C8 C9 C4 121.60(17) no
C8 C9 H9 119.2 no
C4 C9 H9 119.2 no
C11 C10 C7 121.2(2) no
C11 C10 H10 119.4 no
C7 C10 H10 119.4 no
C10 C11 C12 119.8(2) no
C10 C11 H11 120.1 no
C12 C11 H11 120.1 no
C13 C12 C11 120.4(2) no
C13 C12 H12 119.8 no
C11 C12 H12 119.8 no
C12 C13 C6 121.0(2) no
C12 C13 H13 119.5 no
C6 C13 H13 119.5 no
C21 C14 C15 115.86(16) yes
C21 C14 C2 125.33(15) yes
C15 C14 C2 118.79(15) no
C18 C15 C14 120.14(17) no
C18 C15 C16 119.64(17) no
C14 C15 C16 120.19(16) no
C17 C16 C15 121.33(16) no
C17 C16 H16 119.3 no
C15 C16 H16 119.3 no
C16 C17 C1 121.29(17) no
C16 C17 H17 119.4 no
C1 C17 H17 119.4 no
C19 C18 C15 121.74(18) no
C19 C18 H18 119.1 no
C15 C18 H18 119.1 no
C18 C19 C20 118.7(2) no
C18 C19 H19 120.6 no
C20 C19 H19 120.6 no
C21 C20 C19 120.8(2) no
C21 C20 H20 119.6 no
C19 C20 H20 119.6 no
C20 C21 C14 122.25(18) no
C20 C21 H21 118.9 no
C14 C21 H21 118.9 no
C3 C22 C23 115.11(13) yes
C3 C22 H22 108.5 no
C23 C22 H22 108.5 no
C3 C22 H22B 108.5 no
C23 C22 H22B 108.5 no
H22 C22 H22B 107.5 no
C22 C23 C24 112.00(15) no
C22 C23 H23 109.2 no
C24 C23 H23 109.2 no
C22 C23 H23B 109.2 no
C24 C23 H23B 109.2 no
H23 C23 H23B 107.9 no
C25 C24 C23 114.34(18) no
C25 C24 H24 108.7 no
C23 C24 H24 108.7 no
C25 C24 H24B 108.7 no
C23 C24 H24B 108.7 no
H24 C24 H24B 107.6 no
C24 C25 H25 109.5 no
C24 C25 H25B 109.5 no
H25 C25 H25B 109.5 no
C24 C25 H25C 109.5 no
H25 C25 H25C 109.5 no
H25B C25 H25C 109.5 no

loop_
_geom_bond_atom_site_label_1
_geom_bond_atom_site_label_2
_geom_bond_site_symmetry_2
_geom_bond_distance
_geom_bond_publ_flag
N1 C1 . 1.338(2) no
N1 C5 . 1.3433(19) no
C1 C2 . 1.433(2) no
C1 C17 . 1.440(2) no
C2 C3 . 1.421(2) yes
C2 C14 . 1.470(2) yes
C3 C4 . 1.412(2) yes
C3 C22 . 1.511(2) no
C4 C5 . 1.415(2) no
C4 C9 . 1.451(2) yes
C5 C6 . 1.451(2) no
C6 C13 . 1.400(2) no
C6 C7 . 1.407(2) no
C7 C10 . 1.410(3) no
C7 C8 . 1.424(3) no
C8 C9 . 1.335(2) no
C8 H8 . 0.9300 no
C9 H9 . 0.9300 no
C10 C11 . 1.359(3) no
C10 H10 . 0.9300 no
C11 C12 . 1.391(3) no
C11 H11 . 0.9300 no
C12 C13 . 1.370(3) no
C12 H12 . 0.9300 no
C13 H13 . 0.9300 no
C14 C21 . 1.406(2) no
C14 C15 . 1.419(2) no
C15 C18 . 1.398(2) no
C15 C16 . 1.427(2) no
C16 C17 . 1.332(2) no
C16 H16 . 0.9300 no
C17 H17 . 0.9300 no
C18 C19 . 1.359(3) no
C18 H18 . 0.9300 no
C19 C20 . 1.384(3) no
C19 H19 . 0.9300 no
C20 C21 . 1.368(3) no
C20 H20 . 0.9300 no
C21 H21 . 0.9300 no
C22 C23 . 1.525(2) no
C22 H22 . 0.9700 no
C22 H22B . 0.9700 no
C23 C24 . 1.526(3) no
C23 H23 . 0.9700 no
C23 H23B . 0.9700 no
C24 C25 . 1.484(3) no
C24 H24 . 0.9700 no
C24 H24B . 0.9700 no
C25 H25 . 0.9600 no
C25 H25B . 0.9600 no
C25 H25C . 0.9600 no

loop_
_geom_torsion_atom_site_label_1
_geom_torsion_atom_site_label_2
_geom_torsion_atom_site_label_3
_geom_torsion_atom_site_label_4
_geom_torsion
_geom_torsion_publ_flag
C5 N1 C1 C2 -3.5(2) yes
C5 N1 C1 C17 173.30(13) yes
N1 C1 C2 C3 8.1(2) yes
C17 C1 C2 C3 -168.54(14) yes
N1 C1 C2 C14 -176.25(13) no
C17 C1 C2 C14 7.1(2) no
C1 C2 C3 C4 -6.52(19) no
C14 C2 C3 C4 178.33(13) no
C1 C2 C3 C22 168.36(13) yes
C14 C2 C3 C22 -6.8(2) no
C2 C3 C4 C5 1.2(2) no
C22 C3 C4 C5 -174.05(13) no
C2 C3 C4 C9 179.29(14) no
C22 C3 C4 C9 4.1(2) no
C1 N1 C5 C4 -2.7(2) no
C1 N1 C5 C6 -178.96(13) no
C3 C4 C5 N1 3.8(2) no
C9 C4 C5 N1 -174.45(13) no
C3 C4 C5 C6 179.93(13) no
C9 C4 C5 C6 1.7(2) no
N1 C5 C6 C13 -5.4(2) no
C4 C5 C6 C13 178.29(15) no
N1 C5 C6 C7 173.96(13) no
C4 C5 C6 C7 -2.3(2) no
C13 C6 C7 C10 0.6(2) no
C5 C6 C7 C10 -178.81(14) no
C13 C6 C7 C8 -179.28(15) no
C5 C6 C7 C8 1.3(2) no
C6 C7 C8 C9 0.3(2) no
C10 C7 C8 C9 -179.59(16) no
C7 C8 C9 C4 -0.9(3) no
C3 C4 C9 C8 -178.25(15) no
C5 C4 C9 C8 -0.1(2) no
C6 C7 C10 C11 -0.9(3) no
C8 C7 C10 C11 178.98(18) no
C7 C10 C11 C12 0.8(3) no
C10 C11 C12 C13 -0.4(3) no
C11 C12 C13 C6 0.1(3) no
C7 C6 C13 C12 -0.2(3) no
C5 C6 C13 C12 179.14(17) no
C3 C2 C14 C21 -17.9(2) yes
C1 C2 C14 C21 166.99(15) yes
C3 C2 C14 C15 163.67(14) yes
C1 C2 C14 C15 -11.4(2) yes
C21 C14 C15 C18 7.2(2) no
C2 C14 C15 C18 -174.30(14) no
C21 C14 C15 C16 -170.79(16) no
C2 C14 C15 C16 7.8(2) no
C18 C15 C16 C17 -177.18(16) no
C14 C15 C16 C17 0.8(3) no
C15 C16 C17 C1 -5.4(3) no
N1 C1 C17 C16 -175.68(15) no
C2 C1 C17 C16 1.3(2) no
C14 C15 C18 C19 -2.4(3) no
C16 C15 C18 C19 175.55(18) no
C15 C18 C19 C20 -3.3(3) no
C18 C19 C20 C21 3.8(3) no
C19 C20 C21 C14 1.3(3) no
C15 C14 C21 C20 -6.7(3) no
C2 C14 C21 C20 174.86(16) no
C4 C3 C22 C23 -81.85(18) yes
C2 C3 C22 C23 103.20(18) yes
C3 C22 C23 C24 169.42(16) yes
C22 C23 C24 C25 -178.93(18) yes

loop_
_cod_related_entry_id
_cod_related_entry_database
_cod_related_entry_code
1 ChemSpider 23624
